data_4060492
loop_
_publ_author_name
'Chase, Preston A.'
'Gagliardo, Marcella'
'Lutz, Martin'
'Spek, Anthony L.'
'van Klink, Gerard P. M.'
'van Koten, Gerard'

_publ_section_title
;
 Electron-Poor Pentafluorophenyl-Substituted PCP--Palladium Pincer Complexes
;
_journal_coden_ASTM INOCAJ
_journal_issue 9
_journal_name_full Organometallics
_journal_page_first 2016
_journal_page_last 2019
_journal_paper_doi 10.1021/om0500063
_journal_volume 24
_journal_year 2005
_chemical_formula_moiety 'C34 H10 F20 N P2 Pd, B F4'
_chemical_formula_sum 'C34 H10 B F24 N P2 Pd'
_chemical_formula_weight 1067.58
_space_group_IT_number 14
_symmetry_cell_setting monoclinic
_symmetry_space_group_name_Hall '-P 2ybc'
_symmetry_space_group_name_H-M 'P 1 21/c 1'
_cell_angle_alpha 90.00
_cell_angle_beta 110.5437(8)
_cell_angle_gamma 90.00
_cell_formula_units_Z 4
_cell_length_a 10.1565(2)
_cell_length_b 25.6619(5)
_cell_length_c 16.1795(3)
_cell_measurement_temperature 150(2)
_cell_volume 3948.77(13)
_diffrn_ambient_temperature 150(2)
_exptl_crystal_density_diffrn 1.796
_cod_duplicate_entry 1100893
_cod_original_sg_symbol_H-M 'P 21/c'
_cod_database_code 4060492

loop_
_symmetry_equiv_pos_as_xyz
'x, y, z'
'-x, y+1/2, -z+1/2'
'-x, -y, -z'
'x, -y-1/2, z-1/2'

loop_
_atom_site_label
_atom_site_type_symbol
_atom_site_fract_x
_atom_site_fract_y
_atom_site_fract_z
_atom_site_U_iso_or_equiv
_atom_site_adp_type
_atom_site_occupancy
_atom_site_symmetry_multiplicity
_atom_site_calc_flag
_atom_site_refinement_flags
_atom_site_disorder_assembly
_atom_site_disorder_group
Pd1 Pd 0.99146(3) 0.079376(12) 0.777666(18) 0.03873(10) Uani 1 1 d . . .
P1 P 0.85438(10) 0.00640(4) 0.74168(6) 0.0390(2) Uani 1 1 d . . .
P2 P 1.16523(10) 0.13583(4) 0.85151(7) 0.0405(2) Uani 1 1 d . . .
F1 F 0.7587(3) -0.10546(10) 0.69740(16) 0.0634(7) Uani 1 1 d . . .
F2 F 0.8422(4) -0.17527(11) 0.60229(19) 0.0893(10) Uani 1 1 d . . .
F3 F 1.0252(4) -0.14618(13) 0.52210(19) 0.0907(10) Uani 1 1 d . . .
F4 F 1.1306(3) -0.04839(13) 0.54302(17) 0.0780(9) Uani 1 1 d . . .
F5 F 1.0467(2) 0.02133(10) 0.63569(15) 0.0546(6) Uani 1 1 d . . .
F6 F 0.7092(2) 0.04411(9) 0.56105(13) 0.0467(5) Uani 1 1 d . . .
F7 F 0.4419(2) 0.07551(10) 0.48272(15) 0.0559(6) Uani 1 1 d . . .
F8 F 0.2546(2) 0.06177(12) 0.56484(17) 0.0697(8) Uani 1 1 d . . .
F9 F 0.3354(2) 0.01527(14) 0.72576(17) 0.0785(9) Uani 1 1 d . . .
F10 F 0.5978(2) -0.01669(12) 0.80310(15) 0.0681(8) Uani 1 1 d . . .
F11 F 1.1539(3) 0.14042(13) 0.66451(17) 0.0790(8) Uani 1 1 d . . .
F12 F 1.2845(3) 0.20632(15) 0.58995(18) 0.0966(11) Uani 1 1 d . . .
F13 F 1.4429(4) 0.28432(14) 0.6842(2) 0.1042(11) Uani 1 1 d . . .
F14 F 1.4762(4) 0.29627(13) 0.8579(2) 0.0994(11) Uani 1 1 d . . .
F15 F 1.3511(3) 0.22982(11) 0.93449(17) 0.0667(7) Uani 1 1 d . . .
F16 F 0.9616(3) 0.22089(11) 0.8062(2) 0.0744(8) Uani 1 1 d . . .
F17 F 0.8332(3) 0.26924(13) 0.9040(3) 0.1146(13) Uani 1 1 d . . .
F18 F 0.9136(4) 0.24872(15) 1.0799(3) 0.1304(15) Uani 1 1 d . . .
F19 F 1.1130(5) 0.17599(13) 1.1538(2) 0.1097(13) Uani 1 1 d . . .
F20 F 1.2389(3) 0.12658(10) 1.05758(17) 0.0697(7) Uani 1 1 d . . .
N1 N 0.8617(3) 0.12913(14) 0.6820(2) 0.0508(9) Uani 1 1 d . . .
C1 C 1.1078(4) 0.03157(14) 0.8755(2) 0.0359(8) Uani 1 1 d . . .
C2 C 1.0494(4) -0.01456(15) 0.8951(2) 0.0395(9) Uani 1 1 d . . .
C3 C 1.1301(4) -0.04845(17) 0.9604(2) 0.0458(9) Uani 1 1 d . . .
H3 H 1.0906 -0.0800 0.9719 0.055 Uiso 1 1 calc R . .
C4 C 1.2687(4) -0.03587(17) 1.0086(3) 0.0462(10) Uani 1 1 d . . .
H4 H 1.3250 -0.0593 1.0523 0.055 Uiso 1 1 calc R . .
C5 C 1.3250(4) 0.01017(16) 0.9935(2) 0.0403(9) Uani 1 1 d . . .
H5 H 1.4185 0.0192 1.0290 0.048 Uiso 1 1 calc R . .
C6 C 1.2474(3) 0.04371(15) 0.9271(2) 0.0359(8) Uani 1 1 d . . .
C7 C 0.8946(4) -0.02542(18) 0.8477(2) 0.0462(10) Uani 1 1 d . . .
H7A H 0.8375 -0.0107 0.8806 0.055 Uiso 1 1 calc R . .
H7B H 0.8766 -0.0634 0.8402 0.055 Uiso 1 1 calc R . .
C8 C 0.9033(4) -0.04013(16) 0.6730(2) 0.0407(9) Uani 1 1 d . . .
C9 C 0.8527(4) -0.09083(17) 0.6608(3) 0.0501(10) Uani 1 1 d . . .
C10 C 0.8946(5) -0.12662(18) 0.6121(3) 0.0596(12) Uani 1 1 d . . .
C11 C 0.9864(5) -0.1123(2) 0.5721(3) 0.0635(13) Uani 1 1 d . . .
C12 C 1.0393(4) -0.0625(2) 0.5819(3) 0.0556(11) Uani 1 1 d . . .
C13 C 0.9967(4) -0.02700(18) 0.6312(3) 0.0474(10) Uani 1 1 d . . .
C14 C 0.6652(4) 0.01407(16) 0.6864(2) 0.0404(9) Uani 1 1 d . . .
C15 C 0.6184(4) 0.03696(16) 0.6038(2) 0.0420(9) Uani 1 1 d . . .
C16 C 0.4818(4) 0.05286(17) 0.5619(2) 0.0460(10) Uani 1 1 d . . .
C17 C 0.3871(4) 0.04552(19) 0.6039(3) 0.0526(11) Uani 1 1 d . . .
C18 C 0.4269(4) 0.0218(2) 0.6844(3) 0.0557(12) Uani 1 1 d . . .
C19 C 0.5651(4) 0.00603(18) 0.7247(2) 0.0484(10) Uani 1 1 d . . .
C20 C 1.3117(4) 0.09339(16) 0.9104(3) 0.0439(9) Uani 1 1 d . . .
H20A H 1.3710 0.0866 0.8743 0.053 Uiso 1 1 calc R . .
H20B H 1.3706 0.1096 0.9668 0.053 Uiso 1 1 calc R . .
C21 C 1.2421(4) 0.18422(16) 0.8009(3) 0.0474(10) Uani 1 1 d . . .
C22 C 1.2312(4) 0.17948(19) 0.7136(3) 0.0563(11) Uani 1 1 d . . .
C23 C 1.2974(5) 0.2128(2) 0.6750(3) 0.0674(13) Uani 1 1 d . . .
C24 C 1.3781(5) 0.2524(2) 0.7232(4) 0.0727(15) Uani 1 1 d . . .
C25 C 1.3947(5) 0.2581(2) 0.8098(4) 0.0678(13) Uani 1 1 d . . .
C26 C 1.3273(4) 0.22436(18) 0.8480(3) 0.0530(11) Uani 1 1 d . . .
C27 C 1.1040(4) 0.17231(16) 0.9273(3) 0.0481(10) Uani 1 1 d . . .
C28 C 1.0002(5) 0.20903(19) 0.8929(3) 0.0591(12) Uani 1 1 d . . .
C29 C 0.9333(5) 0.2341(2) 0.9415(5) 0.0812(18) Uani 1 1 d . . .
C30 C 0.9744(7) 0.2232(2) 1.0305(5) 0.0856(18) Uani 1 1 d . . .
C31 C 1.0752(7) 0.1870(2) 1.0674(4) 0.0774(16) Uani 1 1 d . . .
C32 C 1.1408(5) 0.16180(18) 1.0174(3) 0.0576(12) Uani 1 1 d . . .
C33 C 0.7752(5) 0.1546(2) 0.6382(3) 0.0645(13) Uani 1 1 d . . .
C34 C 0.6595(6) 0.1876(2) 0.5822(4) 0.102(2) Uani 1 1 d . . .
H34A H 0.5695 0.1734 0.5815 0.153 Uiso 1 1 calc R . .
H34B H 0.6610 0.1881 0.5219 0.153 Uiso 1 1 calc R . .
H34C H 0.6711 0.2231 0.6058 0.153 Uiso 1 1 calc R . .
F22A F 0.6440(6) 0.3106(2) 0.2777(4) 0.0725(17) Uani 0.60 1 d PDU A 1
F23A F 0.5173(5) 0.3830(3) 0.2843(5) 0.079(2) Uani 0.60 1 d PDU A 1
F24A F 0.6247(7) 0.3360(3) 0.4050(3) 0.0907(19) Uani 0.60 1 d PDU A 1
F22B F 0.6022(12) 0.3346(6) 0.2365(7) 0.114(5) Uani 0.28 1 d PDU A 2
F23B F 0.5229(8) 0.3881(4) 0.3175(8) 0.056(4) Uani 0.28 1 d PDU A 2
F24B F 0.6417(14) 0.3160(5) 0.3805(10) 0.153(9) Uani 0.28 1 d PDU A 2
F22C F 0.5436(16) 0.3689(7) 0.2375(9) 0.070(7) Uani 0.12 1 d PDU A 3
F23C F 0.5668(19) 0.3614(9) 0.3812(13) 0.112(12) Uani 0.12 1 d PDU A 3
F24C F 0.6658(15) 0.3022(3) 0.3181(14) 0.058(8) Uani 0.12 1 d PDU A 3
F21 F 0.7533(3) 0.38395(13) 0.3426(2) 0.0999(11) Uani 1 1 d DU A .
B1 B 0.6333(5) 0.35424(18) 0.3225(3) 0.0769(19) Uani 1 1 d D . .

loop_
_atom_site_aniso_label
_atom_site_aniso_U_11
_atom_site_aniso_U_22
_atom_site_aniso_U_33
_atom_site_aniso_U_23
_atom_site_aniso_U_13
_atom_site_aniso_U_12
Pd1 0.02894(15) 0.04466(19) 0.04048(17) -0.00277(13) 0.00955(12) -0.00210(12)
P1 0.0313(5) 0.0500(6) 0.0373(5) -0.0059(4) 0.0140(4) -0.0075(4)
P2 0.0327(5) 0.0422(6) 0.0462(6) -0.0038(5) 0.0132(4) -0.0044(4)
F1 0.0761(17) 0.0612(16) 0.0551(14) -0.0058(12) 0.0259(14) -0.0251(13)
F2 0.137(3) 0.0503(18) 0.0780(19) -0.0105(15) 0.0349(19) -0.0072(18)
F3 0.112(2) 0.093(2) 0.0692(18) -0.0183(17) 0.0349(18) 0.0362(19)
F4 0.0615(16) 0.119(3) 0.0673(17) -0.0106(17) 0.0400(15) 0.0121(16)
F5 0.0451(13) 0.0681(17) 0.0599(14) -0.0102(12) 0.0303(12) -0.0149(12)
F6 0.0359(11) 0.0690(16) 0.0389(11) -0.0035(11) 0.0177(10) -0.0058(11)
F7 0.0423(12) 0.0737(17) 0.0486(13) 0.0046(12) 0.0122(11) -0.0012(12)
F8 0.0320(12) 0.110(2) 0.0646(16) 0.0006(15) 0.0133(11) 0.0018(13)
F9 0.0344(12) 0.150(3) 0.0567(15) -0.0008(17) 0.0229(12) -0.0120(15)
F10 0.0366(12) 0.125(2) 0.0424(13) 0.0090(14) 0.0137(11) -0.0168(14)
F11 0.0846(19) 0.102(2) 0.0510(15) -0.0134(15) 0.0251(14) -0.0294(17)
F12 0.101(2) 0.137(3) 0.0525(17) 0.0167(18) 0.0281(17) -0.021(2)
F13 0.103(2) 0.112(3) 0.104(2) 0.039(2) 0.044(2) -0.028(2)
F14 0.103(2) 0.086(2) 0.112(3) -0.0060(19) 0.042(2) -0.053(2)
F15 0.0615(15) 0.0760(19) 0.0621(16) -0.0141(14) 0.0210(13) -0.0279(14)
F16 0.0494(15) 0.0652(18) 0.092(2) -0.0141(16) 0.0049(14) 0.0134(13)
F17 0.0642(19) 0.086(2) 0.185(4) -0.053(2) 0.033(2) 0.0154(18)
F18 0.152(3) 0.103(3) 0.184(4) -0.055(3) 0.120(3) 0.000(2)
F19 0.190(4) 0.082(2) 0.096(2) -0.0212(19) 0.098(3) -0.016(2)
F20 0.102(2) 0.0558(16) 0.0583(15) -0.0013(13) 0.0373(16) 0.0037(16)
N1 0.0411(18) 0.052(2) 0.049(2) 0.0017(17) 0.0028(16) -0.0075(17)
C1 0.0342(18) 0.042(2) 0.0346(18) -0.0051(16) 0.0158(16) 0.0029(16)
C2 0.0361(19) 0.048(2) 0.0365(19) -0.0086(17) 0.0152(16) -0.0051(17)
C3 0.048(2) 0.050(3) 0.044(2) -0.0034(19) 0.0225(19) -0.0031(19)
C4 0.044(2) 0.055(3) 0.041(2) 0.0019(19) 0.0170(18) 0.0115(19)
C5 0.0294(18) 0.055(3) 0.038(2) -0.0034(18) 0.0138(16) 0.0052(17)
C6 0.0290(17) 0.046(2) 0.0342(18) -0.0026(16) 0.0135(15) 0.0014(16)
C7 0.038(2) 0.065(3) 0.036(2) -0.0015(19) 0.0123(17) -0.0097(19)
C8 0.0320(19) 0.052(2) 0.0365(19) -0.0037(17) 0.0104(16) -0.0050(17)
C9 0.054(2) 0.057(3) 0.035(2) 0.0001(19) 0.0114(19) -0.006(2)
C10 0.079(3) 0.045(3) 0.047(2) -0.004(2) 0.011(2) 0.007(2)
C11 0.073(3) 0.066(3) 0.052(3) -0.007(2) 0.024(2) 0.021(3)
C12 0.047(2) 0.079(3) 0.043(2) -0.005(2) 0.018(2) 0.008(2)
C13 0.034(2) 0.063(3) 0.044(2) -0.007(2) 0.0127(18) -0.0006(19)
C14 0.0306(18) 0.054(2) 0.0357(19) -0.0121(18) 0.0099(16) -0.0079(17)
C15 0.0324(19) 0.057(3) 0.040(2) -0.0126(18) 0.0159(17) -0.0106(17)
C16 0.039(2) 0.060(3) 0.039(2) -0.0091(19) 0.0129(17) -0.0096(19)
C17 0.031(2) 0.075(3) 0.049(2) -0.014(2) 0.0102(18) -0.009(2)
C18 0.032(2) 0.094(4) 0.045(2) -0.010(2) 0.0179(19) -0.015(2)
C19 0.038(2) 0.074(3) 0.033(2) -0.006(2) 0.0119(17) -0.015(2)
C20 0.0305(18) 0.054(3) 0.046(2) -0.0020(19) 0.0123(17) -0.0016(17)
C21 0.034(2) 0.048(2) 0.058(2) 0.004(2) 0.0145(19) -0.0004(18)
C22 0.046(2) 0.068(3) 0.050(2) -0.001(2) 0.010(2) -0.008(2)
C23 0.060(3) 0.092(4) 0.051(3) 0.018(3) 0.019(2) 0.003(3)
C24 0.060(3) 0.075(4) 0.082(4) 0.028(3) 0.024(3) -0.012(3)
C25 0.056(3) 0.064(3) 0.078(3) 0.007(3) 0.017(3) -0.017(2)
C26 0.044(2) 0.059(3) 0.050(2) 0.003(2) 0.009(2) -0.007(2)
C27 0.041(2) 0.043(2) 0.063(3) -0.013(2) 0.021(2) -0.0095(18)
C28 0.044(2) 0.058(3) 0.071(3) -0.015(2) 0.013(2) -0.008(2)
C29 0.051(3) 0.055(3) 0.142(6) -0.038(4) 0.038(3) -0.005(2)
C30 0.093(4) 0.071(4) 0.119(5) -0.037(4) 0.070(4) -0.013(3)
C31 0.109(5) 0.055(3) 0.092(4) -0.026(3) 0.066(4) -0.019(3)
C32 0.069(3) 0.047(3) 0.070(3) -0.018(2) 0.039(3) -0.012(2)
C33 0.054(3) 0.062(3) 0.065(3) 0.010(2) 0.006(2) -0.015(2)
C34 0.065(3) 0.085(4) 0.116(5) 0.047(4) -0.019(3) -0.006(3)
F22A 0.067(3) 0.065(3) 0.079(4) -0.015(3) 0.018(3) 0.005(3)
F23A 0.074(4) 0.087(4) 0.085(5) 0.012(4) 0.041(3) 0.020(3)
F24A 0.119(5) 0.068(4) 0.090(4) -0.002(3) 0.043(4) -0.002(4)
F22B 0.094(8) 0.134(10) 0.137(9) -0.069(8) 0.070(7) -0.028(7)
F23B 0.043(5) 0.092(7) 0.034(6) -0.015(5) 0.015(4) 0.004(5)
F24B 0.147(12) 0.115(12) 0.185(13) 0.019(9) 0.043(9) 0.000(9)
F22C 0.053(10) 0.044(10) 0.094(11) 0.021(9) 0.001(8) 0.010(8)
F23C 0.092(14) 0.120(16) 0.134(16) -0.008(10) 0.053(11) 0.004(10)
F24C 0.064(11) 0.057(11) 0.037(10) 0.022(8) -0.002(8) 0.012(8)
F21 0.0701(19) 0.125(3) 0.121(3) -0.059(2) 0.0543(19) -0.0356(19)
B1 0.047(3) 0.085(5) 0.103(5) -0.029(4) 0.031(3) -0.006(3)

loop_
_geom_bond_atom_site_label_1
_geom_bond_atom_site_label_2
_geom_bond_distance
_geom_bond_site_symmetry_2
_geom_bond_publ_flag
Pd1 C1 2.023(4) . ?
Pd1 N1 2.081(4) . ?
Pd1 P2 2.2719(10) . ?
Pd1 P1 2.2838(10) . ?
P1 C7 1.812(4) . ?
P1 C8 1.815(4) . ?
P1 C14 1.823(4) . ?
P2 C21 1.808(4) . ?
P2 C27 1.817(4) . ?
P2 C20 1.820(4) . ?
F1 C9 1.341(5) . ?
F2 C10 1.345(5) . ?
F3 C11 1.338(5) . ?
F4 C12 1.340(5) . ?
F5 C13 1.332(5) . ?
F6 C15 1.346(4) . ?
F7 C16 1.334(4) . ?
F8 C17 1.337(4) . ?
F9 C18 1.333(4) . ?
F10 C19 1.328(4) . ?
F11 C22 1.347(5) . ?
F12 C23 1.346(5) . ?
F13 C24 1.339(5) . ?
F14 C25 1.341(6) . ?
F15 C26 1.341(5) . ?
F16 C28 1.352(5) . ?
F17 C29 1.335(6) . ?
F18 C30 1.340(6) . ?
F19 C31 1.344(6) . ?
F20 C32 1.333(5) . ?
N1 C33 1.123(5) . ?
C1 C6 1.405(5) . ?
C1 C2 1.410(5) . ?
C2 C3 1.392(5) . ?
C2 C7 1.514(5) . ?
C3 C4 1.387(5) . ?
C3 H3 0.9500 . ?
C4 C5 1.371(6) . ?
C4 H4 0.9500 . ?
C5 C6 1.386(5) . ?
C5 H5 0.9500 . ?
C6 C20 1.500(5) . ?
C7 H7A 0.9900 . ?
C7 H7B 0.9900 . ?
C8 C13 1.386(5) . ?
C8 C9 1.387(6) . ?
C9 C10 1.372(6) . ?
C10 C11 1.359(7) . ?
C11 C12 1.373(7) . ?
C12 C13 1.377(6) . ?
C14 C19 1.379(5) . ?
C14 C15 1.383(5) . ?
C15 C16 1.375(5) . ?
C16 C17 1.371(5) . ?
C17 C18 1.364(6) . ?
C18 C19 1.384(6) . ?
C20 H20A 0.9900 . ?
C20 H20B 0.9900 . ?
C21 C22 1.382(6) . ?
C21 C26 1.389(6) . ?
C22 C23 1.367(6) . ?
C23 C24 1.365(7) . ?
C24 C25 1.359(7) . ?
C25 C26 1.378(6) . ?
C27 C28 1.377(6) . ?
C27 C32 1.398(6) . ?
C28 C29 1.366(7) . ?
C29 C30 1.380(9) . ?
C30 C31 1.357(8) . ?
C31 C32 1.377(6) . ?
C33 C34 1.474(7) . ?
C34 H34A 0.9800 . ?
C34 H34B 0.9800 . ?
C34 H34C 0.9800 . ?
F22A B1 1.359(5) . ?
F23A B1 1.343(5) . ?
F24A B1 1.446(6) . ?
F22B B1 1.408(7) . ?
F23B B1 1.397(6) . ?
F24B B1 1.338(7) . ?
F22C B1 1.408(7) . ?
F23C B1 1.357(7) . ?
F24C B1 1.383(7) . ?
F21 B1 1.376(5) . ?
